data_4134930
loop_
_publ_author_name
'Santos Hurtado, Carina'
'Bastien, Guillaume'
'Ma\<s\'at, Milan'
'Sto\<cek, Jakub Radek'
'Dracinsky, Martin'
'Ron\<cevi\'c, Igor'
'C\'isa\<rov\'a, Ivana'
'Rogers, Charles T.'
'Kaleta, Ji\<r\'i'

_publ_section_title
;
 Regular 2-D Arrays of Surface-Mounted Molecular Switches: Switching
 Monitored by UV-vis and NMR Spectroscopy.
;
_journal_name_full 'Journal of the American Chemical Society'
_journal_paper_doi 10.1021/jacs.0c01753
_journal_year 2020
_chemical_compound_source 'synthesized by Dr. Guillaume Bastien'
_chemical_formula_moiety 'C13 H15 F3 Hg O2'
_chemical_formula_sum 'C13 H15 F3 Hg O2'
_chemical_formula_weight 460.84
_space_group_crystal_system monoclinic
_space_group_IT_number 14
_space_group_name_Hall '-P 2ybc'
_space_group_name_H-M_alt 'P 1 21/c 1'
_atom_sites_solution_hydrogens mixed
_atom_sites_solution_primary direct
_audit_creation_method SHELXL-2018/3
_cell_angle_alpha 90
_cell_angle_beta 91.617(3)
_cell_angle_gamma 90
_cell_formula_units_Z 4
_cell_length_a 6.9334(5)
_cell_length_b 20.6646(16)
_cell_length_c 9.3354(7)
_cell_measurement_reflns_used 9950
_cell_measurement_temperature 150(2)
_cell_measurement_theta_max 27.5082
_cell_measurement_theta_min 2.3959
_cell_volume 1337.01(17)
_computing_cell_refinement 'SAINT V8.38A (Bruker AXS Inc., 2017)'
_computing_data_collection 'Bruker Instrument Service vV6.2.4'
_computing_data_reduction 'SAINT V8.38A (Bruker AXS Inc., 2017)'
_computing_structure_refinement 'SHELXL-2018/3 (Sheldrick, 2018)'
_computing_structure_solution 'XT, VERSION 2014/5'
_diffrn_ambient_temperature 150(2)
_diffrn_measured_fraction_theta_full 1.000
_diffrn_measured_fraction_theta_max 0.997
_diffrn_measurement_device_type 'Bruker D8 VENTURE Kappa Duo PHOTON 100 CMOS'
_diffrn_measurement_method '\f and \w scans'
_diffrn_radiation_monochromator 'Quazar Mo multilayer optic'
_diffrn_radiation_type MoK\a
_diffrn_radiation_wavelength 0.71073
_diffrn_reflns_av_R_equivalents 0.0690
_diffrn_reflns_av_unetI/netI 0.0217
_diffrn_reflns_Laue_measured_fraction_full 1.000
_diffrn_reflns_Laue_measured_fraction_max 0.997
_diffrn_reflns_limit_h_max 8
_diffrn_reflns_limit_h_min -9
_diffrn_reflns_limit_k_max 27
_diffrn_reflns_limit_k_min -26
_diffrn_reflns_limit_l_max 12
_diffrn_reflns_limit_l_min -12
_diffrn_reflns_number 3068
_diffrn_reflns_point_group_measured_fraction_full 1.000
_diffrn_reflns_point_group_measured_fraction_max 0.997
_diffrn_reflns_theta_full 25.242
_diffrn_reflns_theta_max 27.546
_diffrn_reflns_theta_min 2.395
_diffrn_source 'I\mS  micro-focus sealed tube'
_exptl_absorpt_coefficient_mu 11.542
_exptl_absorpt_correction_T_max 0.58
_exptl_absorpt_correction_T_min 0.43
_exptl_absorpt_correction_type multi-scan
_exptl_absorpt_process_details 'TWINABS - Bruker AXS scaling for twinned crystals - Version 2012/1'
_exptl_crystal_colour colourless
_exptl_crystal_density_diffrn 2.289
_exptl_crystal_description bar
_exptl_crystal_F_000 864
_exptl_crystal_size_max 0.134
_exptl_crystal_size_mid 0.093
_exptl_crystal_size_min 0.052
_refine_diff_density_max 1.077
_refine_diff_density_min -1.598
_refine_diff_density_rms 0.171
_refine_ls_extinction_method none
_refine_ls_goodness_of_fit_ref 1.099
_refine_ls_hydrogen_treatment constr
_refine_ls_matrix_type full
_refine_ls_number_parameters 176
_refine_ls_number_reflns 3068
_refine_ls_number_restraints 0
_refine_ls_restrained_S_all 1.099
_refine_ls_R_factor_all 0.0379
_refine_ls_R_factor_gt 0.0300
_refine_ls_shift/su_max 0.001
_refine_ls_shift/su_mean 0.000
_refine_ls_structure_factor_coef Fsqd
_refine_ls_weighting_details 'w=1/[\s^2^(Fo^2^)+(0.0261P)^2^+7.9019P] where P=(Fo^2^+2Fc^2^)/3'
_refine_ls_weighting_scheme calc
_refine_ls_wR_factor_gt 0.0658
_refine_ls_wR_factor_ref 0.0686
_reflns_Friedel_coverage 0.000
_reflns_number_gt 2709
_reflns_number_total 3068
_reflns_threshold_expression 'I > 2\s(I)'
_cod_data_source_file ja0c01753_si_006.cif
_cod_data_source_block mo_jk_gba185_kaleta
_cod_original_sg_symbol_H-M 'P 21/c'
_cod_database_code 4134930
_shelx_shelxl_version_number 2018/3
_shelx_space_group_comment
;
The symmetry employed for this shelxl refinement is uniquely defined
by the following loop, which should always be used as a source of
symmetry information in preference to the above space-group names.
They are only intended as comments.
;
_shelx_estimated_absorpt_t_min 0.307
_shelx_estimated_absorpt_t_max 0.585

loop_
_space_group_symop_operation_xyz
'x, y, z'
'-x, y+1/2, -z+1/2'
'-x, -y, -z'
'x, -y-1/2, z-1/2'

loop_
_atom_site_label
_atom_site_type_symbol
_atom_site_fract_x
_atom_site_fract_y
_atom_site_fract_z
_atom_site_U_iso_or_equiv
_atom_site_adp_type
_atom_site_occupancy
_atom_site_site_symmetry_order
_atom_site_calc_flag
_atom_site_refinement_flags_posn
_atom_site_refinement_flags_adp
_atom_site_refinement_flags_occupancy
_atom_site_disorder_assembly
_atom_site_disorder_group
Hg1 Hg 0.25892(3) 0.58291(2) 0.35027(2) 0.02548(8) Uani 1 1 d . . . . .
F1 F 0.2706(7) 0.76743(16) 0.0507(4) 0.0473(10) Uani 1 1 d . . . . .
F2 F 0.1176(7) 0.7090(2) -0.1028(5) 0.0598(12) Uani 1 1 d . . . . .
F3 F 0.4259(6) 0.7033(2) -0.0841(5) 0.0570(12) Uani 1 1 d . . . . .
O1 O 0.2732(7) 0.66787(19) 0.2262(4) 0.0360(10) Uani 1 1 d . . . . .
O2 O 0.2086(12) 0.6008(2) 0.0484(6) 0.080(2) Uani 1 1 d . . . . .
C1 C 0.2496(7) 0.5008(2) 0.4741(6) 0.0219(10) Uani 1 1 d . . . . .
C2 C 0.2383(8) 0.4413(3) 0.4049(6) 0.0235(10) Uani 1 1 d . . . . .
C3 C 0.2364(7) 0.3852(3) 0.4903(6) 0.0231(10) Uani 1 1 d . . . . .
C4 C 0.2434(7) 0.3903(3) 0.6398(6) 0.0225(10) Uani 1 1 d . . . . .
C5 C 0.2551(7) 0.4517(3) 0.7065(6) 0.0235(10) Uani 1 1 d . . . . .
C6 C 0.2566(7) 0.5076(2) 0.6216(5) 0.0213(10) Uani 1 1 d . . . . .
C7 C 0.2301(9) 0.4369(3) 0.2426(6) 0.0315(12) Uani 1 1 d . . . . .
H7A H 0.116301 0.411919 0.211595 0.047 Uiso 1 1 calc R U . . .
H7B H 0.346775 0.415483 0.209501 0.047 Uiso 1 1 calc R U . . .
H7C H 0.221876 0.480577 0.201740 0.047 Uiso 1 1 calc R U . . .
C8 C 0.2276(9) 0.3197(3) 0.4173(7) 0.0340(13) Uani 1 1 d . . . . .
H8A H 0.236368 0.285404 0.489795 0.051 Uiso 1 1 calc R U . . .
H8B H 0.335402 0.315603 0.352182 0.051 Uiso 1 1 calc R U . . .
H8C H 0.105419 0.315605 0.362685 0.051 Uiso 1 1 calc R U . . .
C9 C 0.2363(9) 0.3290(3) 0.7299(6) 0.0310(12) Uani 1 1 d . . . . .
H9A H 0.243682 0.340470 0.831725 0.046 Uiso 1 1 calc R U . . .
H9B H 0.345488 0.301073 0.707095 0.046 Uiso 1 1 calc R U . . .
H9C H 0.115216 0.306018 0.708721 0.046 Uiso 1 1 calc R U . . .
C10 C 0.2632(10) 0.4565(3) 0.8694(6) 0.0375(14) Uani 1 1 d . . . . .
H10A H 0.286595 0.501536 0.897823 0.056 Uiso 1 1 calc R U . . .
H10B H 0.368027 0.429166 0.907841 0.056 Uiso 1 1 calc R U . . .
H10C H 0.140333 0.441886 0.907464 0.056 Uiso 1 1 calc R U . . .
C11 C 0.2664(8) 0.5750(2) 0.6856(6) 0.0258(11) Uani 1 1 d . . . . .
H111 H 0.244023 0.572842 0.787330 0.039 Uiso 1 1 d R U . . .
H112 H 0.376683 0.595639 0.663733 0.039 Uiso 1 1 d R U . . .
H113 H 0.174216 0.598666 0.643169 0.039 Uiso 1 1 d R U . . .
C12 C 0.2477(9) 0.6536(3) 0.0966(7) 0.0301(12) Uani 1 1 d . . . . .
C13 C 0.2661(9) 0.7092(3) -0.0108(7) 0.0331(13) Uani 1 1 d . . . . .

loop_
_atom_site_aniso_label
_atom_site_aniso_U_11
_atom_site_aniso_U_22
_atom_site_aniso_U_33
_atom_site_aniso_U_23
_atom_site_aniso_U_13
_atom_site_aniso_U_12
Hg1 0.03907(12) 0.01931(11) 0.01805(11) 0.00365(8) 0.00048(7) 0.00044(8)
F1 0.089(3) 0.0147(16) 0.038(2) 0.0013(15) 0.004(2) -0.0003(17)
F2 0.079(3) 0.044(2) 0.055(3) 0.012(2) -0.033(2) 0.000(2)
F3 0.070(3) 0.043(2) 0.059(3) 0.008(2) 0.030(2) -0.002(2)
O1 0.068(3) 0.0177(19) 0.022(2) 0.0041(16) -0.0040(19) -0.0056(18)
O2 0.194(7) 0.021(2) 0.025(3) -0.003(2) 0.001(4) -0.019(3)
C1 0.023(2) 0.018(2) 0.025(3) 0.005(2) 0.0012(19) 0.0034(18)
C2 0.029(3) 0.024(3) 0.018(2) -0.001(2) -0.0005(19) 0.002(2)
C3 0.028(3) 0.020(3) 0.021(3) 0.000(2) 0.001(2) 0.0011(19)
C4 0.027(2) 0.019(2) 0.022(3) 0.003(2) 0.0015(19) -0.0026(19)
C5 0.031(3) 0.021(3) 0.018(2) 0.002(2) 0.0013(19) 0.000(2)
C6 0.025(2) 0.018(2) 0.021(3) -0.0015(19) -0.0002(19) -0.0001(18)
C7 0.043(3) 0.032(3) 0.019(3) -0.001(2) 0.001(2) 0.002(2)
C8 0.049(3) 0.019(3) 0.034(3) -0.006(2) 0.002(3) 0.000(2)
C9 0.045(3) 0.024(3) 0.024(3) 0.007(2) -0.001(2) -0.002(2)
C10 0.064(4) 0.029(3) 0.020(3) 0.001(2) -0.003(3) -0.003(3)
C11 0.037(3) 0.019(3) 0.022(3) -0.002(2) 0.000(2) 0.000(2)
C12 0.047(3) 0.018(3) 0.025(3) 0.003(2) 0.005(2) 0.001(2)
C13 0.051(3) 0.021(3) 0.028(3) -0.002(2) 0.003(3) -0.001(2)

loop_
_atom_type_symbol
_atom_type_description
_atom_type_scat_dispersion_real
_atom_type_scat_dispersion_imag
_atom_type_scat_source
C C 0.0033 0.0016 'International Tables Vol C Tables 4.2.6.8 and 6.1.1.4'
H H 0.0000 0.0000 'International Tables Vol C Tables 4.2.6.8 and 6.1.1.4'
F F 0.0171 0.0103 'International Tables Vol C Tables 4.2.6.8 and 6.1.1.4'
Hg Hg -2.3894 9.2266 'International Tables Vol C Tables 4.2.6.8 and 6.1.1.4'
O O 0.0106 0.0060 'International Tables Vol C Tables 4.2.6.8 and 6.1.1.4'

loop_
_geom_angle_atom_site_label_1
_geom_angle_atom_site_label_2
_geom_angle_atom_site_label_3
_geom_angle
_geom_angle_site_symmetry_1
_geom_angle_site_symmetry_3
_geom_angle_publ_flag
C1 Hg1 O1 178.78(19) . . ?
C12 O1 Hg1 109.1(3) . . ?
C6 C1 C2 123.5(5) . . ?
C6 C1 Hg1 118.4(4) . . ?
C2 C1 Hg1 118.1(4) . . ?
C1 C2 C3 117.8(5) . . ?
C1 C2 C7 121.1(5) . . ?
C3 C2 C7 121.0(5) . . ?
C4 C3 C2 120.1(5) . . ?
C4 C3 C8 121.1(5) . . ?
C2 C3 C8 118.8(5) . . ?
C3 C4 C5 120.5(5) . . ?
C3 C4 C9 119.2(5) . . ?
C5 C4 C9 120.4(5) . . ?
C6 C5 C4 119.4(5) . . ?
C6 C5 C10 120.7(5) . . ?
C4 C5 C10 119.9(5) . . ?
C1 C6 C5 118.6(5) . . ?
C1 C6 C11 119.1(5) . . ?
C5 C6 C11 122.4(5) . . ?
C2 C7 H7A 109.5 . . ?
C2 C7 H7B 109.5 . . ?
H7A C7 H7B 109.5 . . ?
C2 C7 H7C 109.5 . . ?
H7A C7 H7C 109.5 . . ?
H7B C7 H7C 109.5 . . ?
C3 C8 H8A 109.5 . . ?
C3 C8 H8B 109.5 . . ?
H8A C8 H8B 109.5 . . ?
C3 C8 H8C 109.5 . . ?
H8A C8 H8C 109.5 . . ?
H8B C8 H8C 109.5 . . ?
C4 C9 H9A 109.5 . . ?
C4 C9 H9B 109.5 . . ?
H9A C9 H9B 109.5 . . ?
C4 C9 H9C 109.5 . . ?
H9A C9 H9C 109.5 . . ?
H9B C9 H9C 109.5 . . ?
C5 C10 H10A 109.5 . . ?
C5 C10 H10B 109.5 . . ?
H10A C10 H10B 109.5 . . ?
C5 C10 H10C 109.5 . . ?
H10A C10 H10C 109.5 . . ?
H10B C10 H10C 109.5 . . ?
C6 C11 H111 109.8 . . ?
C6 C11 H112 111.9 . . ?
H111 C11 H112 113.8 . . ?
C6 C11 H113 107.8 . . ?
H111 C11 H113 109.3 . . ?
H112 C11 H113 104.0 . . ?
O2 C12 O1 126.6(6) . . ?
O2 C12 C13 117.1(6) . . ?
O1 C12 C13 116.3(5) . . ?
F2 C13 F3 108.1(5) . . ?
F2 C13 F1 107.0(5) . . ?
F3 C13 F1 107.2(5) . . ?
F2 C13 C12 110.1(5) . . ?
F3 C13 C12 110.8(5) . . ?
F1 C13 C12 113.4(5) . . ?

loop_
_geom_bond_atom_site_label_1
_geom_bond_atom_site_label_2
_geom_bond_distance
_geom_bond_site_symmetry_2
_geom_bond_publ_flag
Hg1 C1 2.056(5) . ?
Hg1 O1 2.107(4) . ?
F1 C13 1.333(7) . ?
F2 C13 1.322(7) . ?
F3 C13 1.324(7) . ?
O1 C12 1.253(7) . ?
O2 C12 1.208(7) . ?
C1 C6 1.383(7) . ?
C1 C2 1.389(7) . ?
C2 C3 1.408(7) . ?
C2 C7 1.518(8) . ?
C3 C4 1.399(7) . ?
C3 C8 1.517(7) . ?
C4 C5 1.413(7) . ?
C4 C9 1.522(7) . ?
C5 C6 1.402(7) . ?
C5 C10 1.524(8) . ?
C6 C11 1.517(7) . ?
C7 H7A 0.9800 . ?
C7 H7B 0.9800 . ?
C7 H7C 0.9800 . ?
C8 H8A 0.9800 . ?
C8 H8B 0.9800 . ?
C8 H8C 0.9800 . ?
C9 H9A 0.9800 . ?
C9 H9B 0.9800 . ?
C9 H9C 0.9800 . ?
C10 H10A 0.9800 . ?
C10 H10B 0.9800 . ?
C10 H10C 0.9800 . ?
C11 H111 0.9673 . ?
C11 H112 0.9040 . ?
C11 H113 0.8890 . ?
C12 C13 1.533(8) . ?
